data_1546679
loop_
_publ_author_name
'Kaoukabi, Hanane'
'Taourirte, Moha'
'El Azhari, Mohamed'
'Lazrek, Hassan B.'
'Saadi, Mohamed'
'El Ammari, Lahcen'

_publ_section_title
;
 5-Acetyl-4-(2,5-dimethoxyphenyl)-6-methyl-1-(prop-2-ynyl)-3,4-dihydropyrimidin-2(1<i>H</i>)-one
;
_journal_coeditor_code SU4154
_journal_issue 6
_journal_name_full IUCrData
_journal_page_first x170816
_journal_paper_doi 10.1107/S2414314617008161
_journal_volume 2
_journal_year 2017
_chemical_formula_iupac 'C18 H20 N2 O4'
_chemical_formula_moiety 'C18 H20 N2 O4'
_chemical_formula_sum 'C18 H20 N2 O4'
_chemical_formula_weight 328.36
_chemical_melting_point 428
_chemical_name_systematic 5-Acetyl-4-(2,5-dimethoxyphenyl)-6-methyl-1-(prop-2-ynyl)-3,4-dihydropyrimidin-2(1<i>H</i>)-one
_space_group_crystal_system triclinic
_space_group_IT_number 2
_space_group_name_Hall '-P 1'
_space_group_name_H-M_alt 'P -1'
_symmetry_space_group_name_Hall '-P 1'
_symmetry_space_group_name_H-M 'P -1'
_atom_sites_solution_hydrogens mixed
_atom_sites_solution_primary direct
_atom_sites_solution_secondary difmap
_audit_creation_method SHELXL-2014/7
_cell_angle_alpha 74.930(7)
_cell_angle_beta 75.306(7)
_cell_angle_gamma 89.866(7)
_cell_formula_units_Z 2
_cell_length_a 8.5948(15)
_cell_length_b 10.1942(16)
_cell_length_c 10.2572(17)
_cell_measurement_reflns_used 4005
_cell_measurement_temperature 296(2)
_cell_measurement_theta_max 27.874
_cell_measurement_theta_min 2.456
_cell_volume 837.5(2)
_computing_cell_refinement
;
SAINT (Bruker, 2009)
;
_computing_data_collection
;
APEX2 (Bruker, 2009)
;
_computing_data_reduction
;
SAINT (Bruker, 2009)
;
_computing_molecular_graphics
;
ORTEP-3 for Windows (Farrugia, 2012) and
Mercury (Macrae <i>et al.</i>, 2008)
;
_computing_publication_material
;
SHELXL2014 (Sheldrick, 2015b) and publCIF (Westrip, 2010)
;
_computing_structure_refinement
;
SHELXL2014 (Sheldrick, 2015b)
;
_computing_structure_solution
;
SHELXT2014 (Sheldrick, 2015a)
;
_diffrn_ambient_temperature 296(2)
_diffrn_measured_fraction_theta_full 0.999
_diffrn_measured_fraction_theta_max 0.999
_diffrn_measurement_device_type 'Bruker X8 APEX'
_diffrn_measurement_method '\f and \w scans'
_diffrn_radiation_monochromator graphite
_diffrn_radiation_source 'fine-focus sealed tube'
_diffrn_radiation_type MoK\a
_diffrn_radiation_wavelength 0.71073
_diffrn_reflns_av_R_equivalents 0.0426
_diffrn_reflns_limit_h_max 11
_diffrn_reflns_limit_h_min -11
_diffrn_reflns_limit_k_max 13
_diffrn_reflns_limit_k_min -13
_diffrn_reflns_limit_l_max 13
_diffrn_reflns_limit_l_min -13
_diffrn_reflns_number 25426
_diffrn_reflns_theta_full 25.242
_diffrn_reflns_theta_max 27.874
_diffrn_reflns_theta_min 2.456
_exptl_absorpt_coefficient_mu 0.093
_exptl_absorpt_correction_T_max 0.7461
_exptl_absorpt_correction_T_min 0.5872
_exptl_absorpt_correction_type multi-scan
_exptl_absorpt_process_details
;
(SADABS; Krause <i>et al.</i>, 2015)
;
_exptl_crystal_colour colourless
_exptl_crystal_density_diffrn 1.302
_exptl_crystal_description prism
_exptl_crystal_F_000 348
_exptl_crystal_size_max 0.35
_exptl_crystal_size_mid 0.27
_exptl_crystal_size_min 0.24
_refine_diff_density_max 0.346
_refine_diff_density_min -0.242
_refine_ls_extinction_method none
_refine_ls_goodness_of_fit_ref 1.048
_refine_ls_hydrogen_treatment constr
_refine_ls_matrix_type full
_refine_ls_number_parameters 221
_refine_ls_number_reflns 4005
_refine_ls_number_restraints 0
_refine_ls_restrained_S_all 1.048
_refine_ls_R_factor_all 0.0573
_refine_ls_R_factor_gt 0.0485
_refine_ls_shift/su_max 0.000
_refine_ls_shift/su_mean 0.000
_refine_ls_structure_factor_coef Fsqd
_refine_ls_weighting_details 'w=1/[\s^2^(Fo^2^)+(0.0844P)^2^+0.1806P] where P=(Fo^2^+2Fc^2^)/3'
_refine_ls_weighting_scheme calc
_refine_ls_wR_factor_gt 0.1361
_refine_ls_wR_factor_ref 0.1472
_reflns_number_gt 3333
_reflns_number_total 4005
_reflns_threshold_expression 'I > 2\s(I)'
_cod_data_source_file su4154sup1.cif
_cod_data_source_block I
_cod_database_code 1546679
_shelx_space_group_comment
;
The symmetry employed for this shelxl refinement is uniquely defined
by the following loop, which should always be used as a source of
symmetry information in preference to the above space-group names.
They are only intended as comments.
;

loop_
_space_group_symop_operation_xyz
'x, y, z'
'-x, -y, -z'

loop_
_atom_site_type_symbol
_atom_site_label
_atom_site_fract_x
_atom_site_fract_y
_atom_site_fract_z
_atom_site_U_iso_or_equiv
_atom_site_adp_type
_atom_site_calc_flag
_atom_site_occupancy
C C1 0.5494(2) 0.41801(18) 0.84088(19) 0.0558(4) Uani d 1
H H1A 0.5399 0.3684 0.9362 0.084 Uiso calc 1
H H1B 0.5578 0.5139 0.8323 0.084 Uiso calc 1
H H1C 0.6439 0.3936 0.7813 0.084 Uiso calc 1
C C2 0.40293(17) 0.38370(13) 0.79841(14) 0.0377(3) Uani d 1
C C3 0.33613(15) 0.49333(11) 0.70720(13) 0.0306(3) Uani d 1
C C4 0.18163(15) 0.48869(12) 0.69912(13) 0.0340(3) Uani d 1
C C5 0.24167(17) 0.68119(13) 0.48927(14) 0.0365(3) Uani d 1
C C6 0.44451(14) 0.61836(11) 0.62095(12) 0.0300(3) Uani d 1
H H6 0.5553 0.5908 0.5986 0.036 Uiso calc 1
C C7 0.0526(2) 0.38038(17) 0.78715(19) 0.0554(4) Uani d 1
H H7A 0.0955 0.3151 0.8526 0.083 Uiso calc 1
H H7B 0.0153 0.3355 0.7281 0.083 Uiso calc 1
H H7C -0.0356 0.4210 0.8371 0.083 Uiso calc 1
C C8 -0.03898(17) 0.61963(18) 0.61831(17) 0.0489(4) Uani d 1
H H8A -0.0515 0.6812 0.5325 0.059 Uiso calc 1
H H8B -0.0998 0.5345 0.6335 0.059 Uiso calc 1
C C9 -0.1038(2) 0.67832(18) 0.73473(18) 0.0537(4) Uani d 1
C C10 -0.1570(3) 0.7250(2) 0.8278(2) 0.0772(6) Uani d 1
H H10 -0.1994 0.7623 0.9020 0.093 Uiso calc 1
C C11 0.44181(14) 0.73281(11) 0.69222(13) 0.0291(3) Uani d 1
C C12 0.32378(15) 0.73776(12) 0.80983(13) 0.0335(3) Uani d 1
H H12 0.2438 0.6672 0.8507 0.040 Uiso calc 1
C C13 0.32220(17) 0.84719(13) 0.86881(14) 0.0363(3) Uani d 1
C C14 0.44185(18) 0.95137(13) 0.80889(15) 0.0398(3) Uani d 1
H H14 0.4420 1.0242 0.8478 0.048 Uiso calc 1
C C15 0.56169(17) 0.94741(13) 0.69075(15) 0.0393(3) Uani d 1
H H15 0.6424 1.0175 0.6512 0.047 Uiso calc 1
C C16 0.56234(14) 0.83999(12) 0.63111(13) 0.0324(3) Uani d 1
C C17 0.79489(19) 0.93614(16) 0.44539(19) 0.0546(4) Uani d 1
H H17A 0.7447 1.0193 0.4175 0.082 Uiso calc 1
H H17B 0.8642 0.9166 0.3642 0.082 Uiso calc 1
H H17C 0.8573 0.9456 0.5083 0.082 Uiso calc 1
C C18 0.1949(3) 0.94388(18) 1.0534(2) 0.0659(5) Uani d 1
H H18A 0.2918 0.9453 1.0834 0.099 Uiso calc 1
H H18B 0.1031 0.9261 1.1332 0.099 Uiso calc 1
H H18C 0.1879 1.0304 0.9905 0.099 Uiso calc 1
N N1 0.13235(13) 0.59452(12) 0.60294(12) 0.0377(3) Uani d 1
N N2 0.39836(13) 0.66749(11) 0.48902(11) 0.0351(3) Uani d 1
H H2 0.4624 0.7272 0.4224 0.042 Uiso d 1
O O1 0.34499(16) 0.26674(10) 0.83972(14) 0.0602(3) Uani d 1
O O2 0.19764(15) 0.75801(11) 0.39413(12) 0.0547(3) Uani d 1
O O3 0.19759(15) 0.84067(11) 0.98417(12) 0.0558(3) Uani d 1
O O4 0.67395(11) 0.82756(10) 0.51386(11) 0.0428(3) Uani d 1

loop_
_atom_site_aniso_label
_atom_site_aniso_U_11
_atom_site_aniso_U_22
_atom_site_aniso_U_33
_atom_site_aniso_U_12
_atom_site_aniso_U_13
_atom_site_aniso_U_23
C1 0.0623(10) 0.0530(9) 0.0600(10) 0.0125(7) -0.0329(8) -0.0122(7)
C2 0.0458(7) 0.0295(6) 0.0356(6) 0.0060(5) -0.0065(5) -0.0090(5)
C3 0.0346(6) 0.0238(5) 0.0328(6) -0.0012(4) -0.0066(5) -0.0085(4)
C4 0.0359(6) 0.0314(6) 0.0345(6) -0.0041(5) -0.0072(5) -0.0106(5)
C5 0.0444(7) 0.0337(6) 0.0354(6) 0.0004(5) -0.0147(5) -0.0123(5)
C6 0.0290(6) 0.0268(5) 0.0333(6) 0.0007(4) -0.0068(5) -0.0080(5)
C7 0.0465(8) 0.0522(9) 0.0584(10) -0.0194(7) -0.0119(7) -0.0009(7)
C8 0.0353(7) 0.0679(10) 0.0505(8) 0.0064(7) -0.0175(6) -0.0219(7)
C9 0.0421(8) 0.0653(10) 0.0563(9) 0.0110(7) -0.0154(7) -0.0186(8)
C10 0.0824(15) 0.0867(15) 0.0677(12) 0.0240(12) -0.0142(11) -0.0352(11)
C11 0.0297(6) 0.0244(5) 0.0346(6) 0.0000(4) -0.0133(5) -0.0056(4)
C12 0.0358(6) 0.0269(5) 0.0365(6) -0.0050(5) -0.0085(5) -0.0071(5)
C13 0.0425(7) 0.0311(6) 0.0358(6) -0.0003(5) -0.0099(5) -0.0100(5)
C14 0.0471(7) 0.0291(6) 0.0478(8) -0.0022(5) -0.0172(6) -0.0134(5)
C15 0.0373(7) 0.0284(6) 0.0514(8) -0.0075(5) -0.0150(6) -0.0060(5)
C16 0.0281(6) 0.0296(6) 0.0387(6) -0.0005(4) -0.0118(5) -0.0047(5)
C17 0.0374(8) 0.0484(8) 0.0628(10) -0.0105(6) -0.0009(7) -0.0006(7)
C18 0.0874(14) 0.0520(9) 0.0549(10) -0.0101(9) 0.0030(9) -0.0295(8)
N1 0.0318(5) 0.0425(6) 0.0395(6) 0.0005(4) -0.0116(5) -0.0098(5)
N2 0.0371(6) 0.0350(5) 0.0298(5) -0.0051(4) -0.0048(4) -0.0066(4)
O1 0.0716(8) 0.0285(5) 0.0726(8) 0.0021(5) -0.0178(6) -0.0008(5)
O2 0.0619(7) 0.0534(6) 0.0487(6) -0.0029(5) -0.0290(5) 0.0006(5)
O3 0.0667(7) 0.0448(6) 0.0493(6) -0.0138(5) 0.0084(5) -0.0241(5)
O4 0.0338(5) 0.0388(5) 0.0482(6) -0.0059(4) -0.0014(4) -0.0078(4)

loop_
_atom_type_symbol
_atom_type_description
_atom_type_scat_dispersion_real
_atom_type_scat_dispersion_imag
_atom_type_scat_source
C C 0.0033 0.0016 'International Tables Vol C Tables 4.2.6.8 and 6.1.1.4'
H H 0.0000 0.0000 'International Tables Vol C Tables 4.2.6.8 and 6.1.1.4'
N N 0.0061 0.0033 'International Tables Vol C Tables 4.2.6.8 and 6.1.1.4'
O O 0.0106 0.0060 'International Tables Vol C Tables 4.2.6.8 and 6.1.1.4'

loop_
_geom_angle_atom_site_label_1
_geom_angle_atom_site_label_2
_geom_angle_atom_site_label_3
_geom_angle
C2 C1 H1A 109.5
C2 C1 H1B 109.5
H1A C1 H1B 109.5
C2 C1 H1C 109.5
H1A C1 H1C 109.5
H1B C1 H1C 109.5
O1 C2 C3 122.78(13)
O1 C2 C1 118.74(13)
C3 C2 C1 118.48(12)
C4 C3 C2 123.36(11)
C4 C3 C6 118.25(11)
C2 C3 C6 118.38(11)
C3 C4 N1 118.96(11)
C3 C4 C7 125.79(13)
N1 C4 C7 115.24(12)
O2 C5 N2 123.43(13)
O2 C5 N1 121.63(13)
N2 C5 N1 114.83(11)
N2 C6 C3 107.64(10)
N2 C6 C11 110.29(9)
C3 C6 C11 114.99(10)
N2 C6 H6 107.9
C3 C6 H6 107.9
C11 C6 H6 107.9
C4 C7 H7A 109.5
C4 C7 H7B 109.5
H7A C7 H7B 109.5
C4 C7 H7C 109.5
H7A C7 H7C 109.5
H7B C7 H7C 109.5
C9 C8 N1 111.79(12)
C9 C8 H8A 109.3
N1 C8 H8A 109.3
C9 C8 H8B 109.3
N1 C8 H8B 109.3
H8A C8 H8B 107.9
C10 C9 C8 179.4(2)
C9 C10 H10 180.0
C12 C11 C16 119.07(11)
C12 C11 C6 122.88(10)
C16 C11 C6 118.01(11)
C11 C12 C13 121.09(11)
C11 C12 H12 119.5
C13 C12 H12 119.5
O3 C13 C14 125.23(12)
O3 C13 C12 115.32(12)
C14 C13 C12 119.45(12)
C13 C14 C15 120.03(12)
C13 C14 H14 120.0
C15 C14 H14 120.0
C16 C15 C14 120.61(12)
C16 C15 H15 119.7
C14 C15 H15 119.7
O4 C16 C15 125.03(11)
O4 C16 C11 115.24(11)
C15 C16 C11 119.73(12)
O4 C17 H17A 109.5
O4 C17 H17B 109.5
H17A C17 H17B 109.5
O4 C17 H17C 109.5
H17A C17 H17C 109.5
H17B C17 H17C 109.5
O3 C18 H18A 109.5
O3 C18 H18B 109.5
H18A C18 H18B 109.5
O3 C18 H18C 109.5
H18A C18 H18C 109.5
H18B C18 H18C 109.5
C5 N1 C4 122.27(11)
C5 N1 C8 116.49(12)
C4 N1 C8 121.24(12)
C5 N2 C6 120.61(11)
C5 N2 H2 112.9
C6 N2 H2 117.8
C13 O3 C18 117.94(13)
C16 O4 C17 117.23(11)

loop_
_geom_bond_atom_site_label_1
_geom_bond_atom_site_label_2
_geom_bond_distance
C1 C2 1.502(2)
C1 H1A 0.9600
C1 H1B 0.9600
C1 H1C 0.9600
C2 O1 1.2174(17)
C2 C3 1.4764(17)
C3 C4 1.3529(18)
C3 C6 1.5087(16)
C4 N1 1.4046(17)
C4 C7 1.4978(18)
C5 O2 1.2237(16)
C5 N2 1.3530(18)
C5 N1 1.3912(18)
C6 N2 1.4691(16)
C6 C11 1.5267(16)
C6 H6 0.9800
C7 H7A 0.9600
C7 H7B 0.9600
C7 H7C 0.9600
C8 C9 1.458(2)
C8 N1 1.4697(18)
C8 H8A 0.9700
C8 H8B 0.9700
C9 C10 1.167(3)
C10 H10 0.9300
C11 C12 1.3775(18)
C11 C16 1.4070(16)
C12 C13 1.3991(17)
C12 H12 0.9300
C13 O3 1.3668(17)
C13 C14 1.3814(19)
C14 C15 1.387(2)
C14 H14 0.9300
C15 C16 1.3856(18)
C15 H15 0.9300
C16 O4 1.3698(16)
C17 O4 1.4246(17)
C17 H17A 0.9600
C17 H17B 0.9600
C17 H17C 0.9600
C18 O3 1.4110(18)
C18 H18A 0.9600
C18 H18B 0.9600
C18 H18C 0.9600
N2 H2 0.8572

loop_
_geom_hbond_atom_site_label_D
_geom_hbond_atom_site_label_H
_geom_hbond_atom_site_label_A
_geom_hbond_site_symmetry_A
_geom_hbond_distance_DH
_geom_hbond_distance_HA
_geom_hbond_distance_DA
_geom_hbond_angle_DHA
C7 H7A O1 . 0.96 2.18 2.881(2) 129
C10 H10 O1 2_567 0.93 2.57 3.406(2) 150
C14 H14 O1 1_565 0.93 2.60 3.393(2) 144
C15 H15 O2 2_676 0.93 2.55 3.437(2) 161
C17 H17A Cg1 2_676 0.96 2.77 3.601(2) 146

_cod_database_fobs_code 1546679
